data_2221898
loop_
_publ_author_name
'Ma, Pei-Hua'
'Zhou, Kai-Zhi'
'Sun, Mei-Lian'
'Zhao, Xiu-Mei'
'Xiao, Xin'

_publ_section_title
;
 <i>N</i>-(3,4-Diethoxyphenyl)acetamide
;
_journal_coeditor_code AT2786
_journal_issue 6
_journal_name_full 'Acta Crystallographica Section E'
_journal_page_first o1314
_journal_paper_doi 10.1107/S1600536809018042
_journal_volume 65
_journal_year 2009
_chemical_formula_iupac 'C12 H17 N O3'
_chemical_formula_moiety 'C12 H17 N O3'
_chemical_formula_sum 'C12 H17 N O3'
_chemical_formula_weight 223.27
_chemical_name_systematic
;
<i>N</i>-(3,4-Diethoxyphenyl)acetamide
;
_space_group_IT_number 14
_symmetry_cell_setting monoclinic
_symmetry_space_group_name_Hall '-P 2ybc'
_symmetry_space_group_name_H-M 'P 1 21/c 1'
_atom_sites_solution_hydrogens geom
_atom_sites_solution_primary direct
_atom_sites_solution_secondary difmap
_audit_creation_method SHELXL-97
_cell_angle_alpha 90.00
_cell_angle_beta 101.773(14)
_cell_angle_gamma 90.00
_cell_formula_units_Z 4
_cell_length_a 15.563(8)
_cell_length_b 8.661(6)
_cell_length_c 9.305(7)
_cell_measurement_reflns_used 2155
_cell_measurement_temperature 293(2)
_cell_measurement_theta_max 25.01
_cell_measurement_theta_min 1.34
_cell_volume 1227.8(14)
_computing_cell_refinement 'SAINT (Bruker, 2002)'
_computing_data_collection 'SMART (Bruker, 2002)'
_computing_data_reduction 'SAINT (Bruker, 2002)'
_computing_molecular_graphics 'ORTEP-3 for Windows (Farrugia, 1997)'
_computing_publication_material 'WinGX (Farrugia, 1999)'
_computing_structure_refinement 'SHELXL97 (Sheldrick, 2008)'
_computing_structure_solution 'SHELXS97 (Sheldrick, 2008)'
_diffrn_ambient_temperature 293(2)
_diffrn_measured_fraction_theta_full 0.995
_diffrn_measured_fraction_theta_max 0.995
_diffrn_measurement_device_type 'Bruker SMART CCD area-detector'
_diffrn_measurement_method '\f and \w'
_diffrn_radiation_monochromator graphite
_diffrn_radiation_source 'fine-focus sealed tube'
_diffrn_radiation_type MoK\a
_diffrn_radiation_wavelength 0.71073
_diffrn_reflns_av_R_equivalents 0.0340
_diffrn_reflns_av_sigmaI/netI 0.0371
_diffrn_reflns_limit_h_max 16
_diffrn_reflns_limit_h_min -18
_diffrn_reflns_limit_k_max 10
_diffrn_reflns_limit_k_min -10
_diffrn_reflns_limit_l_max 11
_diffrn_reflns_limit_l_min -10
_diffrn_reflns_number 6295
_diffrn_reflns_theta_full 25.01
_diffrn_reflns_theta_max 25.01
_diffrn_reflns_theta_min 1.34
_diffrn_standards_interval_count 0
_diffrn_standards_interval_time 0
_diffrn_standards_number 0
_exptl_absorpt_coefficient_mu 0.087
_exptl_absorpt_correction_T_max 0.9753
_exptl_absorpt_correction_T_min 0.9705
_exptl_absorpt_correction_type multi-scan
_exptl_absorpt_process_details '(SADABS; Bruker, 2005)'
_exptl_crystal_colour colourless
_exptl_crystal_density_diffrn 1.208
_exptl_crystal_density_method 'not measured'
_exptl_crystal_description block
_exptl_crystal_F_000 480
_exptl_crystal_size_max 0.24
_exptl_crystal_size_mid 0.21
_exptl_crystal_size_min 0.20
_refine_diff_density_max 0.162
_refine_diff_density_min -0.247
_refine_ls_extinction_method none
_refine_ls_goodness_of_fit_ref 1.076
_refine_ls_hydrogen_treatment constr
_refine_ls_matrix_type full
_refine_ls_number_parameters 145
_refine_ls_number_reflns 2155
_refine_ls_number_restraints 0
_refine_ls_restrained_S_all 1.076
_refine_ls_R_factor_all 0.0626
_refine_ls_R_factor_gt 0.0435
_refine_ls_shift/su_max 0.000
_refine_ls_shift/su_mean 0.000
_refine_ls_structure_factor_coef Fsqd
_refine_ls_weighting_details 'calc w=1/[\s^2^(Fo^2^)+(0.0639P)^2^] where P=(Fo^2^+2Fc^2^)/3'
_refine_ls_weighting_scheme calc
_refine_ls_wR_factor_gt 0.1081
_refine_ls_wR_factor_ref 0.1191
_reflns_number_gt 1570
_reflns_number_total 2155
_reflns_threshold_expression I>2\s(I)
_cod_data_source_file at2786.cif
_cod_data_source_block I
_cod_original_sg_symbol_H-M 'P 21/c'
_cod_database_code 2221898
_cod_database_fobs_code 2221898

loop_
_symmetry_equiv_pos_as_xyz
'x, y, z'
'-x, y+1/2, -z+1/2'
'-x, -y, -z'
'x, -y-1/2, z-1/2'

loop_
_atom_site_type_symbol
_atom_site_label
_atom_site_fract_x
_atom_site_fract_y
_atom_site_fract_z
_atom_site_U_iso_or_equiv
_atom_site_adp_type
_atom_site_calc_flag
_atom_site_refinement_flags
_atom_site_occupancy
_atom_site_disorder_assembly
_atom_site_disorder_group
C C1 0.36147(10) 0.08455(17) 0.48242(16) 0.0426(4) Uani d . 1 . .
C C2 0.32424(10) 0.07894(18) 0.60656(15) 0.0451(4) Uani d . 1 . .
H H2 0.3519 0.1289 0.6920 0.054 Uiso calc R 1 . .
C C3 0.24680(10) 0.00019(18) 0.60451(16) 0.0445(4) Uani d . 1 . .
C C4 0.20432(11) -0.07482(19) 0.47506(17) 0.0479(4) Uani d . 1 . .
C C5 0.24235(11) -0.0712(2) 0.35439(18) 0.0542(5) Uani d . 1 . .
H H5 0.2153 -0.1223 0.2693 0.065 Uiso calc R 1 . .
C C6 0.32090(11) 0.00790(19) 0.35673(17) 0.0513(4) Uani d . 1 . .
H H6 0.3458 0.0089 0.2739 0.062 Uiso calc R 1 . .
C C7 0.24108(11) 0.0806(2) 0.84850(17) 0.0554(5) Uani d . 1 . .
H H7A 0.2403 0.1891 0.8225 0.067 Uiso calc R 1 . .
H H7B 0.3013 0.0508 0.8887 0.067 Uiso calc R 1 . .
C C8 0.18566(14) 0.0537(3) 0.9582(2) 0.0759(6) Uani d . 1 . .
H H8A 0.2081 0.1128 1.0451 0.114 Uiso calc R 1 . .
H H8B 0.1866 -0.0541 0.9827 0.114 Uiso calc R 1 . .
H H8C 0.1265 0.0850 0.9179 0.114 Uiso calc R 1 . .
C C9 0.06962(12) -0.1888(2) 0.3449(2) 0.0656(5) Uani d . 1 . .
H H9A 0.0967 -0.2673 0.2944 0.079 Uiso calc R 1 . .
H H9B 0.0573 -0.0991 0.2817 0.079 Uiso calc R 1 . .
C C10 -0.01353(12) -0.2493(3) 0.3827(3) 0.0869(7) Uani d . 1 . .
H H10A -0.0539 -0.2776 0.2942 0.130 Uiso calc R 1 . .
H H10B -0.0394 -0.1707 0.4330 0.130 Uiso calc R 1 . .
H H10C -0.0004 -0.3382 0.4449 0.130 Uiso calc R 1 . .
C C11 0.48850(10) 0.20423(18) 0.39666(17) 0.0446(4) Uani d . 1 . .
C C12 0.56454(11) 0.3114(2) 0.44698(19) 0.0569(5) Uani d . 1 . .
H H12A 0.5671 0.3393 0.5476 0.085 Uiso calc R 1 . .
H H12B 0.5570 0.4026 0.3872 0.085 Uiso calc R 1 . .
H H12C 0.6181 0.2606 0.4383 0.085 Uiso calc R 1 . .
N N1 0.43955(8) 0.17335(14) 0.49706(14) 0.0459(4) Uani d . 1 . .
H H1 0.4583 0.2131 0.5824 0.055 Uiso calc R 1 . .
O O1 0.20629(7) -0.01068(13) 0.72098(11) 0.0559(4) Uani d . 1 . .
O O2 0.12688(7) -0.14790(14) 0.48136(13) 0.0626(4) Uani d . 1 . .
O O3 0.47167(8) 0.15207(13) 0.27060(12) 0.0587(4) Uani d . 1 . .

loop_
_atom_site_aniso_label
_atom_site_aniso_U_11
_atom_site_aniso_U_22
_atom_site_aniso_U_33
_atom_site_aniso_U_12
_atom_site_aniso_U_13
_atom_site_aniso_U_23
C1 0.0448(9) 0.0439(9) 0.0407(8) 0.0034(7) 0.0126(7) 0.0045(7)
C2 0.0490(10) 0.0488(9) 0.0385(9) -0.0023(7) 0.0114(7) -0.0007(7)
C3 0.0481(10) 0.0458(9) 0.0427(9) -0.0007(7) 0.0162(7) 0.0006(7)
C4 0.0476(10) 0.0486(10) 0.0475(9) -0.0042(8) 0.0103(7) -0.0004(7)
C5 0.0615(11) 0.0593(11) 0.0419(9) -0.0073(9) 0.0105(8) -0.0074(8)
C6 0.0602(11) 0.0569(10) 0.0398(9) -0.0008(8) 0.0174(8) -0.0008(8)
C7 0.0614(11) 0.0640(11) 0.0437(9) -0.0105(9) 0.0172(8) -0.0088(8)
C8 0.0879(15) 0.0933(15) 0.0524(11) -0.0225(12) 0.0279(10) -0.0150(10)
C9 0.0592(12) 0.0656(12) 0.0658(12) -0.0083(9) -0.0018(9) -0.0002(9)
C10 0.0583(13) 0.0939(17) 0.1049(17) -0.0174(12) 0.0083(12) -0.0065(13)
C11 0.0517(10) 0.0432(9) 0.0422(9) 0.0096(7) 0.0169(7) 0.0094(7)
C12 0.0590(11) 0.0557(10) 0.0611(11) -0.0030(8) 0.0239(9) 0.0089(8)
N1 0.0501(8) 0.0527(8) 0.0375(7) -0.0036(6) 0.0151(6) 0.0004(6)
O1 0.0606(8) 0.0681(8) 0.0443(6) -0.0172(6) 0.0226(6) -0.0093(6)
O2 0.0585(8) 0.0752(9) 0.0550(7) -0.0218(6) 0.0133(6) -0.0094(6)
O3 0.0723(8) 0.0664(8) 0.0423(7) 0.0002(6) 0.0231(6) 0.0029(5)

loop_
_atom_type_symbol
_atom_type_description
_atom_type_scat_dispersion_real
_atom_type_scat_dispersion_imag
_atom_type_scat_source
C C 0.0033 0.0016 'International Tables Vol C Tables 4.2.6.8 and 6.1.1.4'
H H 0.0000 0.0000 'International Tables Vol C Tables 4.2.6.8 and 6.1.1.4'
N N 0.0061 0.0033 'International Tables Vol C Tables 4.2.6.8 and 6.1.1.4'
O O 0.0106 0.0060 'International Tables Vol C Tables 4.2.6.8 and 6.1.1.4'

loop_
_geom_angle_atom_site_label_1
_geom_angle_atom_site_label_2
_geom_angle_atom_site_label_3
_geom_angle_site_symmetry_1
_geom_angle_site_symmetry_3
_geom_angle
_geom_angle_publ_flag
C6 C1 C2 . . 119.30(15) ?
C6 C1 N1 . . 125.16(14) ?
C2 C1 N1 . . 115.54(13) ?
C3 C2 C1 . . 120.95(14) ?
C3 C2 H2 . . 119.5 ?
C1 C2 H2 . . 119.5 ?
O1 C3 C2 . . 124.51(14) ?
O1 C3 C4 . . 115.80(14) ?
C2 C3 C4 . . 119.69(14) ?
C5 C4 O2 . . 125.06(15) ?
C5 C4 C3 . . 118.91(15) ?
O2 C4 C3 . . 116.03(14) ?
C4 C5 C6 . . 121.37(15) ?
C4 C5 H5 . . 119.3 ?
C6 C5 H5 . . 119.3 ?
C1 C6 C5 . . 119.75(15) ?
C1 C6 H6 . . 120.1 ?
C5 C6 H6 . . 120.1 ?
O1 C7 C8 . . 107.94(14) ?
O1 C7 H7A . . 110.1 ?
C8 C7 H7A . . 110.1 ?
O1 C7 H7B . . 110.1 ?
C8 C7 H7B . . 110.1 ?
H7A C7 H7B . . 108.4 ?
C7 C8 H8A . . 109.5 ?
C7 C8 H8B . . 109.5 ?
H8A C8 H8B . . 109.5 ?
C7 C8 H8C . . 109.5 ?
H8A C8 H8C . . 109.5 ?
H8B C8 H8C . . 109.5 ?
O2 C9 C10 . . 106.70(16) ?
O2 C9 H9A . . 110.4 ?
C10 C9 H9A . . 110.4 ?
O2 C9 H9B . . 110.4 ?
C10 C9 H9B . . 110.4 ?
H9A C9 H9B . . 108.6 ?
C9 C10 H10A . . 109.5 ?
C9 C10 H10B . . 109.5 ?
H10A C10 H10B . . 109.5 ?
C9 C10 H10C . . 109.5 ?
H10A C10 H10C . . 109.5 ?
H10B C10 H10C . . 109.5 ?
O3 C11 N1 . . 123.10(16) ?
O3 C11 C12 . . 121.56(15) ?
N1 C11 C12 . . 115.32(14) ?
C11 C12 H12A . . 109.5 ?
C11 C12 H12B . . 109.5 ?
H12A C12 H12B . . 109.5 ?
C11 C12 H12C . . 109.5 ?
H12A C12 H12C . . 109.5 ?
H12B C12 H12C . . 109.5 ?
C11 N1 C1 . . 129.38(14) ?
C11 N1 H1 . . 115.3 ?
C1 N1 H1 . . 115.3 ?
C3 O1 C7 . . 117.45(13) ?
C4 O2 C9 . . 117.83(13) ?

loop_
_geom_bond_atom_site_label_1
_geom_bond_atom_site_label_2
_geom_bond_site_symmetry_2
_geom_bond_distance
_geom_bond_publ_flag
C1 C6 . 1.380(2) ?
C1 C2 . 1.395(2) ?
C1 N1 . 1.421(2) ?
C2 C3 . 1.382(2) ?
C2 H2 . 0.9300 ?
C3 O1 . 1.3636(19) ?
C3 C4 . 1.409(2) ?
C4 C5 . 1.372(2) ?
C4 O2 . 1.3732(19) ?
C5 C6 . 1.398(2) ?
C5 H5 . 0.9300 ?
C6 H6 . 0.9300 ?
C7 O1 . 1.437(2) ?
C7 C8 . 1.483(2) ?
C7 H7A . 0.9700 ?
C7 H7B . 0.9700 ?
C8 H8A . 0.9600 ?
C8 H8B . 0.9600 ?
C8 H8C . 0.9600 ?
C9 O2 . 1.439(2) ?
C9 C10 . 1.503(3) ?
C9 H9A . 0.9700 ?
C9 H9B . 0.9700 ?
C10 H10A . 0.9600 ?
C10 H10B . 0.9600 ?
C10 H10C . 0.9600 ?
C11 O3 . 1.2342(19) ?
C11 N1 . 1.3471(19) ?
C11 C12 . 1.502(2) ?
C12 H12A . 0.9600 ?
C12 H12B . 0.9600 ?
C12 H12C . 0.9600 ?
N1 H1 . 0.8600 ?

loop_
_geom_hbond_atom_site_label_D
_geom_hbond_atom_site_label_H
_geom_hbond_atom_site_label_A
_geom_hbond_site_symmetry_A
_geom_hbond_distance_DH
_geom_hbond_distance_HA
_geom_hbond_distance_DA
_geom_hbond_angle_DHA
N1 H1 O3 4_566 0.86 2.08 2.915(2) 163.6

loop_
_geom_torsion_atom_site_label_1
_geom_torsion_atom_site_label_2
_geom_torsion_atom_site_label_3
_geom_torsion_atom_site_label_4
_geom_torsion_site_symmetry_1
_geom_torsion_site_symmetry_2
_geom_torsion_site_symmetry_3
_geom_torsion_site_symmetry_4
_geom_torsion
_geom_torsion_publ_flag
C6 C1 C2 C3 . . . . -1.1(2) ?
N1 C1 C2 C3 . . . . 178.02(13) ?
C1 C2 C3 O1 . . . . -179.99(14) ?
C1 C2 C3 C4 . . . . -0.4(2) ?
O1 C3 C4 C5 . . . . -178.74(14) ?
C2 C3 C4 C5 . . . . 1.7(2) ?
O1 C3 C4 O2 . . . . 0.8(2) ?
C2 C3 C4 O2 . . . . -178.79(14) ?
O2 C4 C5 C6 . . . . 179.12(15) ?
C3 C4 C5 C6 . . . . -1.4(3) ?
C2 C1 C6 C5 . . . . 1.4(2) ?
N1 C1 C6 C5 . . . . -177.64(15) ?
C4 C5 C6 C1 . . . . -0.2(3) ?
O3 C11 N1 C1 . . . . -2.1(2) ?
C12 C11 N1 C1 . . . . 176.25(14) ?
C6 C1 N1 C11 . . . . 1.4(2) ?
C2 C1 N1 C11 . . . . -177.71(14) ?
C2 C3 O1 C7 . . . . 7.5(2) ?
C4 C3 O1 C7 . . . . -172.04(14) ?
C8 C7 O1 C3 . . . . 178.46(15) ?
C5 C4 O2 C9 . . . . -17.2(2) ?
C3 C4 O2 C9 . . . . 163.33(15) ?
C10 C9 O2 C4 . . . . -173.61(15) ?

loop_
_cod_related_entry_id
_cod_related_entry_database
_cod_related_entry_code
1 ChemSpider 24742391
